data_1529946
loop_
_publ_author_name
'Fries, T.'
'Mayer von Kuerthy, G.'
'Ehmann, A.'
'Loesch, S.'
'Kemmler-Sack, S.'
'Schlichenmaier, M.'

_publ_section_title
;
 The phase ((Bi, Pb) O)2 Sr2 Bi Fe2 O7+z
;
_journal_name_full 'Journal of the Less-Common Metals'
_journal_page_first 37
_journal_page_last 41
_journal_volume 153
_journal_year 1989
_chemical_formula_sum 'Bi2.5 Fe2 O9 Pb0.5 Sr2'
_chemical_name_systematic 'Bi2.5 Pb0.5 Sr2 Fe2 O9'
_space_group_IT_number 139
_symmetry_space_group_name_Hall '-I 4 2'
_symmetry_space_group_name_H-M 'I 4/m m m'
_cell_angle_alpha 90
_cell_angle_beta 90
_cell_angle_gamma 90
_cell_formula_units_Z 2
_cell_length_a 3.901
_cell_length_b 3.901
_cell_length_c 31.49
_cell_volume 479.209
_citation_journal_id_ASTM JCOMAH
_cod_data_source_file Fries_JCOMAH_1989_1838.cif
_cod_data_source_block Bi2.5Fe2O9Pb0.5Sr2
_cod_original_cell_volume 479.2086
_cod_database_code 1529946

loop_
_symmetry_equiv_pos_as_xyz
x,y,z
-y,x,z
-x,-y,z
y,-x,z
x,-y,-z
y,x,-z
-x,y,-z
-y,-x,-z
-x,-y,-z
y,-x,-z
x,y,-z
-y,x,-z
-x,y,z
-y,-x,z
x,-y,z
y,x,z
x+1/2,y+1/2,z+1/2
-y+1/2,x+1/2,z+1/2
-x+1/2,-y+1/2,z+1/2
y+1/2,-x+1/2,z+1/2
x+1/2,-y+1/2,-z+1/2
y+1/2,x+1/2,-z+1/2
-x+1/2,y+1/2,-z+1/2
-y+1/2,-x+1/2,-z+1/2
-x+1/2,-y+1/2,-z+1/2
y+1/2,-x+1/2,-z+1/2
x+1/2,y+1/2,-z+1/2
-y+1/2,x+1/2,-z+1/2
-x+1/2,y+1/2,z+1/2
-y+1/2,-x+1/2,z+1/2
x+1/2,-y+1/2,z+1/2
y+1/2,x+1/2,z+1/2

loop_
_atom_site_label
_atom_site_type_symbol
_atom_site_fract_x
_atom_site_fract_y
_atom_site_fract_z
_atom_site_occupancy
_atom_site_U_iso_or_equiv
Bi2 Bi+3 0 0 0.121 0.325 0.0
Bi1 Bi+3 0 0 0.2975 0.75 0.0
O1 O-2 0.5 0 0.44 1 0.0
O2 O-2 0 0 0.39 1 0.0
Fe1 Fe+2 0 0 0.4471 1 0.0
O4 O-2 0 0 0.5 1 0.0
Sr2 Sr+2 0 0 0 0.65 0.0
Bi3 Bi+3 0 0 0 0.35 0.0
Sr1 Sr+2 0 0 0.121 0.675 0.0
Pb1 Pb+2 0 0 0.2975 0.25 0.0
O3 O-2 0 0 0.202 1 0.0
